data_2211240
loop_
_publ_author_name
'Long He'
'Tai-Ran Kang'

_publ_section_title
;
 Ethyl 2-amino-4-(4-chlorophenyl)-6-methylpyrimidine-5-carboxylate
;
_journal_coeditor_code XU2138
_journal_issue 11
_journal_name_full 'Acta Crystallographica Section E'
_journal_page_first o5068
_journal_page_last o5069
_journal_paper_doi 10.1107/S1600536806040918
_journal_volume 62
_journal_year 2006
_chemical_formula_moiety 'C14 H14 Cl N3 O2'
_chemical_formula_sum 'C14 H14 Cl N3 O2'
_chemical_formula_weight 291.73
_chemical_name_systematic
;
 ?
;
_space_group_IT_number 14
_symmetry_cell_setting monoclinic
_symmetry_space_group_name_Hall '-P 2ybc'
_symmetry_space_group_name_H-M 'P 1 21/c 1'
_atom_sites_solution_hydrogens geom
_atom_sites_solution_primary direct
_atom_sites_solution_secondary difmap
_audit_creation_method SHELXL-97
_cell_angle_alpha 90.00
_cell_angle_beta 96.2230(10)
_cell_angle_gamma 90.00
_cell_formula_units_Z 4
_cell_length_a 9.1751(2)
_cell_length_b 9.2232(2)
_cell_length_c 16.2613(3)
_cell_measurement_reflns_used 12101
_cell_measurement_temperature 153(2)
_cell_measurement_theta_max 27.5
_cell_measurement_theta_min 3.1
_cell_volume 1367.98(5)
_computing_cell_refinement RAPID-AUTO
_computing_data_collection 'RAPID-AUTO (Rigaku, 2004)'
_computing_data_reduction RAPID-AUTO
_computing_molecular_graphics 'SHELXTL (Bruker, 1997)'
_computing_publication_material SHELXTL
_computing_structure_refinement 'SHELXL97 (Sheldrick, 1997)'
_computing_structure_solution 'SHELXS97 (Sheldrick, 1997)'
_diffrn_ambient_temperature 153(2)
_diffrn_measured_fraction_theta_full 1.00
_diffrn_measured_fraction_theta_max 1.00
_diffrn_measurement_device_type 'Rigaku R-AXIS RAPID'
_diffrn_measurement_method '\w scans'
_diffrn_radiation_monochromator graphite
_diffrn_radiation_source 'Rotating Anode'
_diffrn_radiation_type MoK\a
_diffrn_radiation_wavelength 0.71073
_diffrn_reflns_av_R_equivalents 0.016
_diffrn_reflns_av_sigmaI/netI 0.014
_diffrn_reflns_limit_h_max 11
_diffrn_reflns_limit_h_min -11
_diffrn_reflns_limit_k_max 11
_diffrn_reflns_limit_k_min -11
_diffrn_reflns_limit_l_max 21
_diffrn_reflns_limit_l_min -20
_diffrn_reflns_number 13106
_diffrn_reflns_theta_full 27.5
_diffrn_reflns_theta_max 27.5
_diffrn_reflns_theta_min 3.1
_diffrn_standards_interval_count 0
_diffrn_standards_interval_time 0
_diffrn_standards_number 0
_exptl_absorpt_coefficient_mu 0.284
_exptl_absorpt_correction_type none
_exptl_crystal_colour colourless
_exptl_crystal_density_diffrn 1.416
_exptl_crystal_density_method 'not measured'
_exptl_crystal_description block
_exptl_crystal_F_000 608
_exptl_crystal_size_max 0.50
_exptl_crystal_size_mid 0.44
_exptl_crystal_size_min 0.27
_refine_diff_density_max 0.35
_refine_diff_density_min -0.36
_refine_ls_extinction_coef 0.0099(17)
_refine_ls_extinction_expression Fc^*^=kFc[1+0.001xFc^2^\l^3^/sin(2\q)]^-1/4^
_refine_ls_extinction_method SHELXL97
_refine_ls_goodness_of_fit_ref 0.999
_refine_ls_hydrogen_treatment mixed
_refine_ls_matrix_type full
_refine_ls_number_parameters 192
_refine_ls_number_reflns 3118
_refine_ls_number_restraints 0
_refine_ls_restrained_S_all 0.999
_refine_ls_R_factor_all 0.033
_refine_ls_R_factor_gt 0.031
_refine_ls_shift/su_max 0.001
_refine_ls_shift/su_mean 0.000
_refine_ls_structure_factor_coef Fsqd
_refine_ls_weighting_details 'calc w=1/[\s^2^(Fo^2^)+(0.0512P)^2^+0.639P] where P=(Fo^2^+2Fc^2^)/3'
_refine_ls_weighting_scheme calc
_refine_ls_wR_factor_gt 0.088
_refine_ls_wR_factor_ref 0.090
_reflns_number_gt 2916
_reflns_number_total 3118
_reflns_threshold_expression I>2\s(I)
_cod_data_source_file xu2138.cif
_cod_data_source_block I
_cod_depositor_comments
;
The following automatic conversions were performed:
'_symmetry_cell_setting' value 'Monoclinic' changed to 'monoclinic'
according to '/home/saulius/struct/CIF-dictionaries/cif_core.dic'
dictionary named 'cif_core.dic' version 2.4.1 from 2010-06-29.

Automatic conversion script
Id: cif_fix_enum 1527 2010-12-29 10:47:43Z saulius 

The following automatic conversions were performed:

'_symmetry_cell_setting' value 'Monoclinic' changed to 'monoclinic'
according to /home/saulius/struct/CIF-dictionaries/cif_core.dic
dictionary named 'cif_core.dic' version 2.4.1 from 2010-06-29.

Automatic conversion script
Id: cif_fix_values 1715 2011-07-08 13:25:40Z adriana 
;
_cod_original_sg_symbol_H-M 'P 21/c'
_cod_database_code 2211240
_cod_database_fobs_code 2211240

loop_
_symmetry_equiv_pos_as_xyz
'x, y, z'
'-x, y+1/2, -z+1/2'
'-x, -y, -z'
'x, -y-1/2, z-1/2'

loop_
_atom_site_type_symbol
_atom_site_label
_atom_site_fract_x
_atom_site_fract_y
_atom_site_fract_z
_atom_site_U_iso_or_equiv
_atom_site_adp_type
_atom_site_calc_flag
_atom_site_refinement_flags
_atom_site_occupancy
Cl Cl 0.96445(3) 0.56130(4) 0.594010(19) 0.03022(12) Uani d . 1
O O1 0.48770(9) 0.28768(9) 0.75532(5) 0.02119(19) Uani d . 1
O O2 0.28390(10) 0.41609(11) 0.77055(5) 0.0281(2) Uani d . 1
N N1 0.33901(10) 0.19080(10) 0.51325(6) 0.0180(2) Uani d . 1
N N2 0.11347(10) 0.13062(11) 0.56816(6) 0.0197(2) Uani d . 1
N N3 0.16205(12) 0.05230(12) 0.43972(6) 0.0228(2) Uani d . 1
C C1 0.64235(12) 0.26975(13) 0.55261(7) 0.0193(2) Uani d . 1
H H1 0.6295 0.1752 0.5298 0.023 Uiso calc R 1
C C2 0.77822(12) 0.33747(13) 0.55462(7) 0.0214(2) Uani d . 1
H H2 0.8586 0.2895 0.5342 0.026 Uiso calc R 1
C C3 0.79400(13) 0.47664(13) 0.58708(7) 0.0206(2) Uani d . 1
C C4 0.67742(13) 0.54953(12) 0.61580(7) 0.0207(2) Uani d . 1
H H4 0.6895 0.6457 0.6364 0.025 Uiso calc R 1
C C5 0.54312(13) 0.48033(13) 0.61405(7) 0.0198(2) Uani d . 1
H H5 0.4627 0.5294 0.6337 0.024 Uiso calc R 1
C C6 0.52483(12) 0.33918(12) 0.58368(6) 0.0170(2) Uani d . 1
C C7 0.38214(12) 0.26279(12) 0.58260(7) 0.0168(2) Uani d . 1
C C8 0.20634(12) 0.12648(12) 0.50875(7) 0.0179(2) Uani d . 1
C C9 0.15860(12) 0.20124(13) 0.63796(7) 0.0195(2) Uani d . 1
C C10 0.29644(12) 0.26900(12) 0.64942(7) 0.0180(2) Uani d . 1
C C11 0.35166(12) 0.33447(13) 0.73048(7) 0.0195(2) Uani d . 1
C C12 0.56557(14) 0.36010(15) 0.82669(7) 0.0265(3) Uani d . 1
H H12A 0.5244 0.3313 0.8781 0.032 Uiso calc R 1
H H12B 0.5575 0.4667 0.8206 0.032 Uiso calc R 1
C C13 0.72342(15) 0.31307(17) 0.82954(9) 0.0348(3) Uani d . 1
H H13A 0.7293 0.2072 0.8342 0.042 Uiso calc R 1
H H13B 0.7805 0.3573 0.8775 0.042 Uiso calc R 1
H H13C 0.7631 0.3441 0.7788 0.042 Uiso calc R 1
C C14 0.05495(14) 0.19872(17) 0.70326(7) 0.0289(3) Uani d . 1
H H14A -0.0326 0.1428 0.6833 0.035 Uiso calc R 1
H H14B 0.0265 0.2981 0.7156 0.035 Uiso calc R 1
H H14C 0.1033 0.1536 0.7536 0.035 Uiso calc R 1
H H3A 0.2163(18) 0.0531(17) 0.4007(10) 0.027(4) Uiso d . 1
H H3B 0.0792(18) 0.0052(18) 0.4373(10) 0.026(4) Uiso d . 1

loop_
_atom_site_aniso_label
_atom_site_aniso_U_11
_atom_site_aniso_U_22
_atom_site_aniso_U_33
_atom_site_aniso_U_12
_atom_site_aniso_U_13
_atom_site_aniso_U_23
Cl 0.02518(17) 0.0389(2) 0.02844(18) -0.01386(12) 0.01160(12) -0.01141(12)
O1 0.0209(4) 0.0253(4) 0.0167(4) -0.0010(3) -0.0005(3) 0.0001(3)
O2 0.0273(5) 0.0363(5) 0.0218(4) 0.0029(4) 0.0073(3) -0.0064(4)
N1 0.0175(4) 0.0199(5) 0.0171(4) 0.0003(4) 0.0045(3) 0.0011(4)
N2 0.0171(4) 0.0252(5) 0.0174(4) -0.0008(4) 0.0042(3) 0.0017(4)
N3 0.0218(5) 0.0278(5) 0.0200(5) -0.0061(4) 0.0072(4) -0.0045(4)
C1 0.0192(5) 0.0204(5) 0.0186(5) 0.0005(4) 0.0034(4) -0.0028(4)
C2 0.0180(5) 0.0265(6) 0.0207(5) 0.0005(4) 0.0058(4) -0.0032(4)
C3 0.0197(5) 0.0260(6) 0.0166(5) -0.0053(4) 0.0046(4) -0.0003(4)
C4 0.0263(6) 0.0184(5) 0.0182(5) -0.0022(4) 0.0058(4) -0.0003(4)
C5 0.0219(5) 0.0197(5) 0.0186(5) 0.0028(4) 0.0063(4) 0.0014(4)
C6 0.0176(5) 0.0200(5) 0.0136(5) 0.0007(4) 0.0031(4) 0.0025(4)
C7 0.0169(5) 0.0172(5) 0.0167(5) 0.0031(4) 0.0030(4) 0.0032(4)
C8 0.0183(5) 0.0182(5) 0.0176(5) 0.0010(4) 0.0034(4) 0.0023(4)
C9 0.0177(5) 0.0248(6) 0.0163(5) 0.0016(4) 0.0035(4) 0.0034(4)
C10 0.0179(5) 0.0213(5) 0.0152(5) 0.0022(4) 0.0034(4) 0.0016(4)
C11 0.0202(5) 0.0228(6) 0.0162(5) -0.0022(4) 0.0046(4) 0.0027(4)
C12 0.0275(6) 0.0311(6) 0.0199(6) -0.0066(5) -0.0018(5) -0.0020(5)
C13 0.0252(6) 0.0399(8) 0.0375(7) -0.0077(6) -0.0047(5) 0.0003(6)
C14 0.0218(6) 0.0478(8) 0.0182(5) -0.0063(5) 0.0072(4) -0.0018(5)

loop_
_atom_type_symbol
_atom_type_description
_atom_type_scat_dispersion_real
_atom_type_scat_dispersion_imag
_atom_type_scat_source
C C 0.0033 0.0016 'International Tables Vol C Tables 4.2.6.8 and 6.1.1.4'
H H 0.0000 0.0000 'International Tables Vol C Tables 4.2.6.8 and 6.1.1.4'
N N 0.0061 0.0033 'International Tables Vol C Tables 4.2.6.8 and 6.1.1.4'
O O 0.0106 0.0060 'International Tables Vol C Tables 4.2.6.8 and 6.1.1.4'
Cl Cl 0.1484 0.1585 'International Tables Vol C Tables 4.2.6.8 and 6.1.1.4'

loop_
_geom_angle_atom_site_label_1
_geom_angle_atom_site_label_2
_geom_angle_atom_site_label_3
_geom_angle
C11 O1 C12 116.89(9)
C7 N1 C8 116.67(9)
C9 N2 C8 117.29(10)
C8 N3 H3A 118.2(11)
C8 N3 H3B 118.4(10)
H3A N3 H3B 123.4(15)
C2 C1 C6 120.73(11)
C2 C1 H1 119.6
C6 C1 H1 119.6
C3 C2 C1 118.67(10)
C3 C2 H2 120.7
C1 C2 H2 120.7
C4 C3 C2 121.56(11)
C4 C3 Cl 118.76(9)
C2 C3 Cl 119.67(9)
C5 C4 C3 119.12(11)
C5 C4 H4 120.4
C3 C4 H4 120.4
C4 C5 C6 120.63(10)
C4 C5 H5 119.7
C6 C5 H5 119.7
C1 C6 C5 119.22(10)
C1 C6 C7 119.53(10)
C5 C6 C7 121.24(10)
N1 C7 C10 122.26(10)
N1 C7 C6 115.30(9)
C10 C7 C6 122.42(10)
N3 C8 N1 117.39(10)
N3 C8 N2 117.03(10)
N1 C8 N2 125.59(10)
N2 C9 C10 121.45(10)
N2 C9 C14 115.60(10)
C10 C9 C14 122.92(10)
C9 C10 C7 116.68(10)
C9 C10 C11 120.88(10)
C7 C10 C11 122.31(10)
O2 C11 O1 123.62(11)
O2 C11 C10 125.71(11)
O1 C11 C10 110.65(9)
O1 C12 C13 106.20(10)
O1 C12 H12A 110.5
C13 C12 H12A 110.5
O1 C12 H12B 110.5
C13 C12 H12B 110.5
H12A C12 H12B 108.7
C12 C13 H13A 109.5
C12 C13 H13B 109.5
H13A C13 H13B 109.5
C12 C13 H13C 109.5
H13A C13 H13C 109.5
H13B C13 H13C 109.5
C9 C14 H14A 109.5
C9 C14 H14B 109.5
H14A C14 H14B 109.5
C9 C14 H14C 109.5
H14A C14 H14C 109.5
H14B C14 H14C 109.5

loop_
_geom_bond_atom_site_label_1
_geom_bond_atom_site_label_2
_geom_bond_distance
Cl C3 1.7406(12)
O1 C11 1.3410(14)
O1 C12 1.4573(14)
O2 C11 1.2106(15)
N1 C7 1.3314(14)
N1 C8 1.3490(14)
N2 C9 1.3350(15)
N2 C8 1.3562(14)
N3 C8 1.3396(15)
N3 H3A 0.848(17)
N3 H3B 0.873(17)
C1 C2 1.3916(16)
C1 C6 1.3950(15)
C1 H1 0.9500
C2 C3 1.3894(17)
C2 H2 0.9500
C3 C4 1.3866(16)
C4 C5 1.3852(16)
C4 H4 0.9500
C5 C6 1.3960(16)
C5 H5 0.9500
C6 C7 1.4851(15)
C7 C10 1.4098(15)
C9 C10 1.4049(16)
C9 C14 1.5005(16)
C10 C11 1.4880(15)
C12 C13 1.5077(19)
C12 H12A 0.9900
C12 H12B 0.9900
C13 H13A 0.9800
C13 H13B 0.9800
C13 H13C 0.9800
C14 H14A 0.9800
C14 H14B 0.9800
C14 H14C 0.9800

loop_
_geom_hbond_atom_site_label_D
_geom_hbond_atom_site_label_H
_geom_hbond_atom_site_label_A
_geom_hbond_site_symmetry_A
_geom_hbond_distance_DH
_geom_hbond_distance_HA
_geom_hbond_distance_DA
_geom_hbond_angle_DHA
N3 H3A O2 4_565 0.848(17) 2.287(17) 3.0933(13) 159.0(15)
N3 H3B N2 3_556 0.873(17) 2.161(17) 3.0303(14) 174.4(15)
C14 H14C Cl 2_646 0.98 2.75 3.5543(12) 139

loop_
_geom_torsion_atom_site_label_1
_geom_torsion_atom_site_label_2
_geom_torsion_atom_site_label_3
_geom_torsion_atom_site_label_4
_geom_torsion
C6 C1 C2 C3 -0.95(17)
C1 C2 C3 C4 -1.20(18)
C1 C2 C3 Cl 177.55(9)
C2 C3 C4 C5 1.73(18)
Cl C3 C4 C5 -177.03(9)
C3 C4 C5 C6 -0.12(17)
C2 C1 C6 C5 2.51(17)
C2 C1 C6 C7 -178.50(10)
C4 C5 C6 C1 -1.97(16)
C4 C5 C6 C7 179.07(10)
C8 N1 C7 C10 1.74(15)
C8 N1 C7 C6 -176.71(9)
C1 C6 C7 N1 -42.93(14)
C5 C6 C7 N1 136.04(11)
C1 C6 C7 C10 138.62(11)
C5 C6 C7 C10 -42.41(15)
C7 N1 C8 N3 -179.30(10)
C7 N1 C8 N2 0.84(16)
C9 N2 C8 N3 178.32(10)
C9 N2 C8 N1 -1.82(17)
C8 N2 C9 C10 0.22(16)
C8 N2 C9 C14 -177.89(11)
N2 C9 C10 C7 2.08(16)
C14 C9 C10 C7 -179.96(11)
N2 C9 C10 C11 -173.79(10)
C14 C9 C10 C11 4.17(17)
N1 C7 C10 C9 -3.13(16)
C6 C7 C10 C9 175.21(10)
N1 C7 C10 C11 172.68(10)
C6 C7 C10 C11 -8.98(16)
C12 O1 C11 O2 -11.42(16)
C12 O1 C11 C10 170.22(9)
C9 C10 C11 O2 -48.80(17)
C7 C10 C11 O2 135.56(13)
C9 C10 C11 O1 129.51(11)
C7 C10 C11 O1 -46.12(14)
C11 O1 C12 C13 -167.26(10)

loop_
_cod_related_entry_id
_cod_related_entry_database
_cod_related_entry_code
1 ChemSpider 21126051
